data_8103144
loop_
_publ_author_name
'Sumod George'
'Israel Goldberg'

_publ_section_title
;
 Crystal structure of
 catena-tris(5,10,15,20-(4-carboxylatophenyl)porphyrin)-aqua-tetradysprosium-trizinc
 solvate, (C48H24N4O8Zn)3Dy4(H2O) &#x00B7; (solvent)x
;
_journal_issue 3
_journal_name_full 'Zeitschrift f\"ur Kristallographie - New Crystal Structures'
_journal_page_first 411
_journal_volume 226
_journal_year 2011
_chemical_formula_moiety 'C144 H72 Dy4 N12 O25 Zn3'
_chemical_formula_sum 'C144 H72 Dy4 N12 O25 Zn3'
_chemical_formula_weight 3216.31
_chemical_name_systematic
; 
zinc-tetra(4-carboxyphenyl)porphyrin with dysprosium ions
;
_space_group_IT_number 66
_symmetry_cell_setting orthorhombic
_symmetry_space_group_name_Hall '-C 2 2c'
_symmetry_space_group_name_H-M 'C c c m'
_atom_sites_solution_hydrogens geom
_atom_sites_solution_primary direct
_atom_sites_solution_secondary difmap
_audit_creation_method SHELXL-97
_cell_angle_alpha 90.00
_cell_angle_beta 90.00
_cell_angle_gamma 90.00
_cell_formula_units_Z 4
_cell_length_a 16.7295(3)
_cell_length_b 32.1935(5)
_cell_length_c 33.4739(7)
_cell_measurement_reflns_used 10566
_cell_measurement_temperature 110(2)
_cell_measurement_theta_max 27.48
_cell_measurement_theta_min 2.25
_cell_volume 18028.4(6)
_computing_cell_refinement Denzo
_computing_data_collection 'Collect, Nonius B.V.'
_computing_data_reduction 'Denzo & Scalepack'
_computing_molecular_graphics MERCURY
_computing_structure_refinement 'SHELXL-97 (Sheldrick, 1997)'
_computing_structure_solution SIR-97
_diffrn_ambient_temperature 110(2)
_diffrn_detector_area_resol_mean 12.8
_diffrn_measured_fraction_theta_full 0.993
_diffrn_measured_fraction_theta_max 0.993
_diffrn_measurement_device_type 'Nonius KappaCCD'
_diffrn_measurement_method '1 deg. \f scans'
_diffrn_radiation_monochromator graphite
_diffrn_radiation_source 'fine-focus sealed tube'
_diffrn_radiation_type MoK\a
_diffrn_radiation_wavelength 0.71073
_diffrn_reflns_av_R_equivalents 0.0750
_diffrn_reflns_av_sigmaI/netI 0.0874
_diffrn_reflns_limit_h_max 21
_diffrn_reflns_limit_h_min 0
_diffrn_reflns_limit_k_max 41
_diffrn_reflns_limit_k_min 0
_diffrn_reflns_limit_l_max 43
_diffrn_reflns_limit_l_min 0
_diffrn_reflns_number 51367
_diffrn_reflns_theta_full 27.48
_diffrn_reflns_theta_max 27.48
_diffrn_reflns_theta_min 2.25
_diffrn_standards_number 0
_exptl_absorpt_coefficient_mu 2.084
_exptl_absorpt_correction_T_max 0.5737
_exptl_absorpt_correction_T_min 0.4540
_exptl_absorpt_correction_type multi-scan
_exptl_absorpt_process_details 'Blessing, 1995'
_exptl_crystal_colour red
_exptl_crystal_density_diffrn 1.185
_exptl_crystal_density_method 'not measured'
_exptl_crystal_description prism
_exptl_crystal_F_000 6296
_exptl_crystal_size_max 0.45
_exptl_crystal_size_mid 0.35
_exptl_crystal_size_min 0.30
_platon_squeeze_details
;
;
_refine_diff_density_max 2.832
_refine_diff_density_min -1.699
_refine_diff_density_rms 0.155
_refine_ls_extinction_method none
_refine_ls_goodness_of_fit_ref 1.208
_refine_ls_hydrogen_treatment constr
_refine_ls_matrix_type full
_refine_ls_number_parameters 432
_refine_ls_number_reflns 10469
_refine_ls_number_restraints 0
_refine_ls_restrained_S_all 1.208
_refine_ls_R_factor_all 0.1218
_refine_ls_R_factor_gt 0.0724
_refine_ls_shift/su_max 0.001
_refine_ls_shift/su_mean 0.000
_refine_ls_structure_factor_coef Fsqd
_refine_ls_weighting_details 'calc w=1/[\s^2^(Fo^2^)+(0.0807P)^2^+0.0000P] where P=(Fo^2^+2Fc^2^)/3'
_refine_ls_weighting_scheme calc
_refine_ls_wR_factor_gt 0.1767
_refine_ls_wR_factor_ref 0.1870
_reflns_number_gt 5704
_reflns_number_total 10469
_reflns_threshold_expression >2sigma(I)
_cod_data_source_file 1267-3400.cff
_cod_data_source_block II
_cod_original_sg_symbol_H-M 'C ccm'
_cod_database_code 8103144

loop_
_symmetry_equiv_pos_as_xyz
'x, y, z'
'-x, -y, z'
'x, -y, -z+1/2'
'-x, y, -z+1/2'
'x+1/2, y+1/2, z'
'-x+1/2, -y+1/2, z'
'x+1/2, -y+1/2, -z+1/2'
'-x+1/2, y+1/2, -z+1/2'
'-x, -y, -z'
'x, y, -z'
'-x, y, z-1/2'
'x, -y, z-1/2'
'-x+1/2, -y+1/2, -z'
'x+1/2, y+1/2, -z'
'-x+1/2, y+1/2, z-1/2'
'x+1/2, -y+1/2, z-1/2'

loop_
_atom_site_label
_atom_site_type_symbol
_atom_site_fract_x
_atom_site_fract_y
_atom_site_fract_z
_atom_site_U_iso_or_equiv
_atom_site_adp_type
_atom_site_occupancy
_atom_site_symmetry_multiplicity
_atom_site_calc_flag
_atom_site_refinement_flags
Dy1 Dy 0.5000 -0.233075(16) -0.2500 0.04843(18) Uani 1 2 d S
Dy2 Dy 0.2500 -0.2500 -0.283766(13) 0.04676(18) Uani 1 2 d S
Zn1 Zn 0.38507(8) -0.02997(4) 0.0000 0.0595(4) Uani 1 2 d S
Zn2 Zn 0.5000 -0.5000 -0.5000 0.0594(5) Uani 1 4 d S
C1 C 0.3650(4) -0.15926(18) -0.01995(17) 0.0510(19) Uani 1 1 d .
H1 H 0.3616 -0.1823 -0.0366 0.061 Uiso 1 1 d R
C2 C 0.3711(4) -0.11721(18) -0.03273(17) 0.0401(16) Uani 1 1 d .
C3 C 0.3621(4) -0.10376(18) -0.07212(18) 0.0423(17) Uani 1 1 d .
C4 C 0.3634(4) -0.06312(19) -0.08356(17) 0.0400(16) Uani 1 1 d .
C5 C 0.3514(4) -0.0486(2) -0.1243(2) 0.0524(19) Uani 1 1 d .
H5 H 0.3399 -0.0648 -0.1466 0.063 Uiso 1 1 d R
C6 C 0.3618(5) -0.0073(2) -0.1238(2) 0.057(2) Uani 1 1 d .
H6 H 0.3569 0.0102 -0.1457 0.069 Uiso 1 1 d R
C7 C 0.3815(4) 0.00466(18) -0.0836(2) 0.0446(17) Uani 1 1 d .
C8 C 0.3973(4) 0.0449(2) -0.0717(2) 0.0500(19) Uani 1 1 d .
C9 C 0.4092(4) 0.0572(2) -0.0321(2) 0.053(2) Uani 1 1 d .
C10 C 0.4291(4) 0.09799(18) -0.0189(2) 0.058(2) Uani 1 1 d .
H10 H 0.4424 0.1202 -0.0354 0.069 Uiso 1 1 d R
N11 N 0.3743(5) -0.0911(2) 0.0000 0.0379(18) Uani 1 2 d S
N12 N 0.3803(3) -0.02937(14) -0.05841(15) 0.0377(13) Uani 1 1 d .
N13 N 0.4016(5) 0.0305(2) 0.0000 0.0411(19) Uani 1 2 d S
C14 C 0.3464(4) -0.1358(2) -0.10422(18) 0.0424(17) Uani 1 1 d .
C15 C 0.2757(5) -0.1360(2) -0.1245(2) 0.055(2) Uani 1 1 d .
H15 H 0.2354 -0.1180 -0.1167 0.066 Uiso 1 1 d R
C16 C 0.2650(4) -0.1605(2) -0.1581(2) 0.0517(19) Uani 1 1 d .
H16 H 0.2160 -0.1612 -0.1711 0.062 Uiso 1 1 d R
C17 C 0.3261(5) -0.1857(2) -0.1711(2) 0.0489(19) Uani 1 1 d .
C18 C 0.3957(5) -0.1877(2) -0.15007(19) 0.0478(18) Uani 1 1 d .
H18 H 0.4364 -0.2050 -0.1590 0.057 Uiso 1 1 d R
C19 C 0.4067(4) -0.16347(19) -0.11606(18) 0.0438(17) Uani 1 1 d .
H19 H 0.4532 -0.1659 -0.1011 0.053 Uiso 1 1 d R
C20 C 0.3188(5) -0.2075(2) -0.2101(2) 0.0474(18) Uani 1 1 d .
O21 O 0.3755(3) -0.22901(16) -0.22358(14) 0.0575(14) Uani 1 1 d .
O22 O 0.2516(3) -0.20540(16) -0.22849(16) 0.0579(14) Uani 1 1 d .
C23 C 0.3959(5) 0.0786(2) -0.1041(2) 0.056(2) Uani 1 1 d .
C24 C 0.4513(5) 0.0793(2) -0.1343(3) 0.061(2) Uani 1 1 d .
H24 H 0.4897 0.0587 -0.1362 0.074 Uiso 1 1 d R
C25 C 0.4493(5) 0.1121(3) -0.1622(3) 0.070(2) Uani 1 1 d .
H25 H 0.4874 0.1137 -0.1823 0.084 Uiso 1 1 d R
C26 C 0.3924(5) 0.1408(2) -0.1603(3) 0.068(2) Uani 1 1 d .
C27 C 0.3343(6) 0.1402(3) -0.1290(3) 0.084(3) Uani 1 1 d .
H27 H 0.2967 0.1613 -0.1272 0.101 Uiso 1 1 d R
C28 C 0.3379(5) 0.1087(2) -0.1011(3) 0.077(3) Uani 1 1 d .
H28 H 0.3001 0.1070 -0.0809 0.093 Uiso 1 1 d R
C29 C 0.3876(7) 0.1764(3) -0.1910(3) 0.080(3) Uani 1 1 d .
O30 O 0.4497(4) 0.1811(2) -0.2122(2) 0.110(3) Uani 1 1 d .
O31 O 0.3238(4) 0.19645(17) -0.19288(18) 0.084(2) Uani 1 1 d .
C32 C 0.4571(5) -0.3726(2) -0.4802(2) 0.058(2) Uani 1 1 d .
H32 H 0.4478 -0.3494 -0.4632 0.070 Uiso 1 1 calc R
C33 C 0.4734(4) -0.4128(2) -0.4683(2) 0.0420(17) Uani 1 1 d .
C34 C 0.4777(4) -0.4262(2) -0.4274(2) 0.0425(17) Uani 1 1 d .
C35 C 0.4892(4) -0.4657(2) -0.4152(2) 0.0503(19) Uani 1 1 d .
C36 C 0.4918(6) -0.4800(2) -0.3749(2) 0.078(3) Uani 1 1 d .
H36 H 0.4833 -0.4633 -0.3526 0.094 Uiso 1 1 d R
N37 N 0.4813(4) -0.4387(2) -0.5000 0.0332(18) Uani 1 2 d S
N38 N 0.5000 -0.5000 -0.4403(2) 0.0416(18) Uani 1 2 d S
C39 C 0.4655(5) -0.3930(2) -0.3968(2) 0.0496(19) Uani 1 1 d .
C40 C 0.5094(6) -0.3331(3) -0.3600(3) 0.083(4) Uani 1 1 d .
H40 H 0.5502 -0.3149 -0.3532 0.118 Uiso 1 1 d R
C41 C 0.5255(5) -0.3640(3) -0.3886(3) 0.083(3) Uani 1 1 d .
H41 H 0.5729 -0.3639 -0.4030 0.100 Uiso 1 1 d R
C42 C 0.4377(5) -0.3289(2) -0.3421(3) 0.064(2) Uani 1 1 d .
C43 C 0.3804(5) -0.3558(2) -0.3501(2) 0.063(2) Uani 1 1 d .
H43 H 0.3313 -0.3532 -0.3374 0.075 Uiso 1 1 d R
C44 C 0.3939(5) -0.3883(2) -0.3773(3) 0.068(2) Uani 1 1 d .
H44 H 0.3541 -0.4079 -0.3815 0.082 Uiso 1 1 d R
C45 C 0.4226(7) -0.2933(3) -0.3132(3) 0.096(3) Uani 1 1 d .
O46 O 0.3549(4) -0.29009(16) -0.29897(16) 0.0705(17) Uani 1 1 d .
O47A O 0.4910(9) -0.2776(5) -0.2970(5) 0.093(4) Uiso 0.50 1 d P
O47B O 0.4730(8) -0.2615(4) -0.3154(4) 0.074(4) Uiso 0.50 1 d P
O48 O 0.2500 -0.2500 -0.3551(6) 0.088(5) Uiso 0.50 2 d SP

loop_
_atom_site_aniso_label
_atom_site_aniso_U_11
_atom_site_aniso_U_22
_atom_site_aniso_U_33
_atom_site_aniso_U_23
_atom_site_aniso_U_13
_atom_site_aniso_U_12
Dy1 0.0681(4) 0.0537(3) 0.0235(2) 0.000 0.0012(2) 0.000
Dy2 0.0918(4) 0.0233(2) 0.0252(2) 0.000 0.000 -0.0013(2)
Zn1 0.0791(10) 0.0450(7) 0.0544(8) 0.000 0.000 -0.0006(7)
Zn2 0.0859(13) 0.0485(10) 0.0438(10) 0.000 0.000 0.0061(10)
C1 0.103(6) 0.021(3) 0.028(4) 0.000(3) 0.003(4) -0.006(3)
C2 0.075(5) 0.027(3) 0.018(3) -0.008(3) 0.002(3) 0.004(3)
C3 0.076(5) 0.031(3) 0.020(3) -0.002(3) 0.000(3) -0.006(3)
C4 0.063(5) 0.036(4) 0.021(3) 0.007(3) -0.003(3) 0.000(3)
C5 0.069(5) 0.052(5) 0.036(4) 0.006(4) -0.003(4) 0.004(4)
C6 0.088(6) 0.046(4) 0.039(4) 0.018(4) -0.008(4) -0.007(4)
C7 0.062(5) 0.028(3) 0.043(4) 0.005(3) -0.005(4) 0.003(3)
C8 0.056(5) 0.040(4) 0.055(5) 0.008(4) -0.016(4) -0.009(3)
C9 0.060(5) 0.039(4) 0.059(5) 0.015(4) -0.006(4) 0.003(3)
C10 0.069(5) 0.020(3) 0.084(6) 0.010(3) -0.009(4) -0.002(3)
N11 0.062(5) 0.032(4) 0.019(4) 0.000 0.000 -0.009(4)
N12 0.057(4) 0.025(3) 0.031(3) 0.005(2) 0.001(3) 0.004(3)
N13 0.063(6) 0.035(4) 0.026(4) 0.000 0.000 -0.005(4)
C14 0.066(5) 0.038(4) 0.023(4) 0.000(3) 0.001(3) -0.003(3)
C15 0.065(5) 0.049(4) 0.050(5) -0.022(4) 0.005(4) -0.004(4)
C16 0.049(5) 0.070(5) 0.035(4) -0.018(4) -0.006(3) 0.000(4)
C17 0.078(6) 0.036(4) 0.033(4) -0.007(3) 0.005(4) -0.014(4)
C18 0.079(6) 0.036(4) 0.029(4) -0.006(3) 0.008(4) 0.006(4)
C19 0.072(5) 0.036(4) 0.024(4) 0.007(3) -0.006(3) 0.000(3)
C20 0.064(5) 0.039(4) 0.039(4) -0.002(3) 0.003(4) -0.016(4)
O21 0.074(4) 0.059(3) 0.039(3) -0.015(2) 0.015(3) -0.011(3)
O22 0.075(4) 0.053(3) 0.046(3) -0.021(2) -0.003(3) -0.011(3)
C23 0.065(5) 0.036(4) 0.066(5) 0.025(4) -0.005(4) -0.005(4)
C24 0.064(6) 0.037(4) 0.083(6) 0.015(4) -0.010(5) -0.009(4)
C25 0.075(6) 0.065(5) 0.070(6) 0.040(5) 0.002(5) -0.008(5)
C26 0.063(6) 0.048(5) 0.094(7) 0.037(5) -0.009(5) -0.008(4)
C27 0.085(7) 0.059(5) 0.109(9) 0.029(6) -0.017(6) 0.013(5)
C28 0.085(7) 0.057(5) 0.089(7) 0.024(5) -0.002(5) -0.006(5)
C29 0.094(8) 0.079(7) 0.068(7) 0.025(5) -0.006(6) -0.020(6)
O30 0.095(5) 0.104(5) 0.132(6) 0.082(5) -0.027(5) -0.036(4)
O31 0.126(6) 0.065(4) 0.061(4) 0.026(3) -0.003(4) 0.036(4)
C32 0.081(5) 0.033(4) 0.061(5) -0.011(3) -0.002(4) 0.000(4)
C33 0.050(5) 0.043(4) 0.033(4) -0.001(3) -0.001(3) -0.001(3)
C34 0.040(4) 0.049(4) 0.038(4) -0.013(3) -0.003(3) 0.007(3)
C35 0.074(5) 0.047(5) 0.031(4) -0.008(3) -0.009(4) 0.013(4)
C36 0.149(9) 0.062(5) 0.024(4) -0.010(4) 0.003(5) 0.038(6)
N37 0.035(5) 0.035(4) 0.030(4) 0.000 0.000 0.006(3)
N38 0.051(5) 0.039(4) 0.035(4) 0.000 0.000 0.002(4)
C39 0.065(5) 0.042(4) 0.042(4) -0.020(3) -0.003(4) 0.009(4)
C40 0.082(8) 0.079(9) 0.087(10) -0.044(8) 0.019(7) -0.032(6)
C41 0.062(6) 0.093(7) 0.095(7) -0.051(6) 0.023(5) -0.005(5)
C42 0.072(6) 0.047(5) 0.073(6) -0.033(4) 0.016(5) -0.002(4)
C43 0.058(5) 0.074(5) 0.056(5) -0.029(4) 0.019(4) -0.001(4)
C44 0.066(6) 0.058(5) 0.081(6) -0.032(5) 0.007(5) -0.003(4)
C45 0.102(8) 0.087(8) 0.098(8) -0.012(7) -0.004(7) -0.017(7)
O46 0.095(5) 0.053(3) 0.064(4) -0.003(3) 0.034(3) 0.018(3)

loop_
_atom_type_symbol
_atom_type_description
_atom_type_scat_dispersion_real
_atom_type_scat_dispersion_imag
_atom_type_scat_source
C C 0.0033 0.0016 'International Tables Vol C Tables 4.2.6.8 and 6.1.1.4'
H H 0.0000 0.0000 'International Tables Vol C Tables 4.2.6.8 and 6.1.1.4'
N N 0.0061 0.0033 'International Tables Vol C Tables 4.2.6.8 and 6.1.1.4'
O O 0.0106 0.0060 'International Tables Vol C Tables 4.2.6.8 and 6.1.1.4'
Zn Zn 0.2839 1.4301 'International Tables Vol C Tables 4.2.6.8 and 6.1.1.4'
Dy Dy -0.1892 4.4098 'International Tables Vol C Tables 4.2.6.8 and 6.1.1.4'

loop_
_geom_angle_atom_site_label_1
_geom_angle_atom_site_label_2
_geom_angle_atom_site_label_3
_geom_angle
_geom_angle_site_symmetry_1
_geom_angle_site_symmetry_3
O47A Dy1 O47A 95.5(9) 4_654 .
O47A Dy1 O30 93.3(5) 4_654 2_655
O47A Dy1 O30 159.4(4) . 2_655
O47A Dy1 O30 159.4(4) 4_654 3_554
O47A Dy1 O30 93.3(5) . 3_554
O30 Dy1 O30 84.5(5) 2_655 3_554
O47A Dy1 O21 79.4(4) 4_654 .
O47A Dy1 O21 105.2(4) . .
O30 Dy1 O21 94.6(2) 2_655 .
O30 Dy1 O21 80.4(2) 3_554 .
O47A Dy1 O21 105.2(4) 4_654 4_654
O47A Dy1 O21 79.4(4) . 4_654
O30 Dy1 O21 80.4(2) 2_655 4_654
O30 Dy1 O21 94.6(2) 3_554 4_654
O21 Dy1 O21 173.4(3) . 4_654
O47A Dy1 O47B 115.2(7) 4_654 .
O47A Dy1 O47B 20.6(4) . .
O30 Dy1 O47B 149.1(4) 2_655 .
O30 Dy1 O47B 72.8(4) 3_554 .
O21 Dy1 O47B 101.7(3) . .
O21 Dy1 O47B 80.8(3) 4_654 .
O47A Dy1 O47B 20.6(4) 4_654 4_654
O47A Dy1 O47B 115.2(7) . 4_654
O30 Dy1 O47B 72.8(4) 2_655 4_654
O30 Dy1 O47B 149.1(4) 3_554 4_654
O21 Dy1 O47B 80.8(3) . 4_654
O21 Dy1 O47B 101.7(3) 4_654 4_654
O47B Dy1 O47B 135.4(6) . 4_654
O46 Dy2 O46 153.7(3) 6_545 .
O46 Dy2 O31 86.2(2) 6_545 8_544
O46 Dy2 O31 84.8(2) . 8_544
O46 Dy2 O31 84.8(2) 6_545 3_554
O46 Dy2 O31 86.2(2) . 3_554
O31 Dy2 O31 139.5(3) 8_544 3_554
O46 Dy2 O22 121.6(2) 6_545 6_545
O46 Dy2 O22 80.5(2) . 6_545
O31 Dy2 O22 78.4(2) 8_544 6_545
O31 Dy2 O22 138.3(2) 3_554 6_545
O46 Dy2 O22 80.5(2) 6_545 .
O46 Dy2 O22 121.6(2) . .
O31 Dy2 O22 138.3(2) 8_544 .
O31 Dy2 O22 78.4(2) 3_554 .
O22 Dy2 O22 75.6(3) 6_545 .
O46 Dy2 O48 76.84(15) 6_545 .
O46 Dy2 O48 76.84(15) . .
O31 Dy2 O48 69.76(16) 8_544 .
O31 Dy2 O48 69.76(16) 3_554 .
O22 Dy2 O48 142.18(14) 6_545 .
O22 Dy2 O48 142.18(14) . .
N12 Zn1 N12 175.2(3) . 10
N12 Zn1 N13 89.76(14) . .
N12 Zn1 N13 89.76(14) 10 .
N12 Zn1 N11 90.36(14) . .
N12 Zn1 N11 90.36(14) 10 .
N13 Zn1 N11 177.2(3) . .
N38 Zn2 N38 180.000 9_644 .
N38 Zn2 N37 90.000 9_644 9_644
N38 Zn2 N37 90.000 . 9_644
N38 Zn2 N37 90.000 9_644 .
N38 Zn2 N37 90.000 . .
N37 Zn2 N37 179.998(2) 9_644 .
C1 C1 C2 107.5(3) 10 .
C1 C1 H1 127.0 10 .
C2 C1 H1 125.5 . .
N11 C2 C3 124.3(5) . .
N11 C2 C1 110.1(5) . .
C3 C2 C1 124.8(5) . .
C4 C3 C2 124.1(6) . .
C4 C3 C14 117.3(5) . .
C2 C3 C14 118.6(5) . .
C3 C4 N12 125.3(5) . .
C3 C4 C5 124.6(6) . .
N12 C4 C5 110.0(5) . .
C6 C5 C4 106.8(6) . .
C6 C5 H5 126.3 . .
C4 C5 H5 126.9 . .
C5 C6 C7 107.8(6) . .
C5 C6 H6 125.7 . .
C7 C6 H6 126.5 . .
C8 C7 N12 124.8(6) . .
C8 C7 C6 124.4(6) . .
N12 C7 C6 110.8(5) . .
C7 C8 C9 124.4(7) . .
C7 C8 C23 117.3(6) . .
C9 C8 C23 118.1(6) . .
N13 C9 C8 123.3(6) . .
N13 C9 C10 110.7(7) . .
C8 C9 C10 126.0(6) . .
C10 C10 C9 108.0(4) 10 .
C10 C10 H10 126.4 10 .
C9 C10 H10 125.5 . .
C2 N11 C2 104.8(7) 10 .
C2 N11 Zn1 127.6(3) 10 .
C2 N11 Zn1 127.6(3) . .
C7 N12 C4 104.5(5) . .
C7 N12 Zn1 128.1(4) . .
C4 N12 Zn1 126.9(4) . .
C9 N13 C9 102.2(8) 10 .
C9 N13 Zn1 128.9(4) 10 .
C9 N13 Zn1 128.9(4) . .
C15 C14 C19 118.7(6) . .
C15 C14 C3 120.5(6) . .
C19 C14 C3 120.6(6) . .
C14 C15 C16 121.3(7) . .
C14 C15 H15 119.1 . .
C16 C15 H15 119.5 . .
C17 C16 C15 119.7(7) . .
C17 C16 H16 119.6 . .
C15 C16 H16 120.6 . .
C18 C17 C16 120.0(6) . .
C18 C17 C20 120.1(7) . .
C16 C17 C20 119.6(7) . .
C17 C18 C19 120.6(7) . .
C17 C18 H18 119.4 . .
C19 C18 H18 120.0 . .
C18 C19 C14 119.5(7) . .
C18 C19 H19 120.3 . .
C14 C19 H19 120.2 . .
O21 C20 O22 121.2(7) . .
O21 C20 C17 120.8(7) . .
O22 C20 C17 117.9(7) . .
C20 O21 Dy1 149.8(5) . .
C20 O22 Dy2 110.8(4) . .
C24 C23 C28 121.3(7) . .
C24 C23 C8 121.4(7) . .
C28 C23 C8 117.2(7) . .
C23 C24 C25 119.0(8) . .
C23 C24 H24 120.5 . .
C25 C24 H24 120.5 . .
C26 C25 C24 120.4(8) . .
C26 C25 H25 119.1 . .
C24 C25 H25 120.4 . .
C25 C26 C27 120.8(7) . .
C25 C26 C29 121.6(9) . .
C27 C26 C29 117.6(8) . .
C28 C27 C26 118.5(8) . .
C28 C27 H27 121.4 . .
C26 C27 H27 120.1 . .
C23 C28 C27 119.9(9) . .
C23 C28 H28 119.4 . .
C27 C28 H28 120.6 . .
O31 C29 O30 127.6(9) . .
O31 C29 C26 117.5(9) . .
O30 C29 C26 114.9(9) . .
C29 O30 Dy1 135.1(7) . 2_655
C29 O31 Dy2 151.4(6) . 3_554
C32 C32 C33 106.7(4) 10_554 .
C32 C32 H32 126.7 10_554 .
C33 C32 H32 126.7 . .
N37 C33 C32 111.7(6) . .
N37 C33 C34 124.0(6) . .
C32 C33 C34 124.2(6) . .
C35 C34 C33 125.2(6) . .
C35 C34 C39 119.1(6) . .
C33 C34 C39 115.7(6) . .
C34 C35 N38 125.5(6) . .
C34 C35 C36 126.4(7) . .
N38 C35 C36 108.2(6) . .
C36 C36 C35 108.7(4) 2_645 .
C36 C36 H36 126.7 2_645 .
C35 C36 H36 124.6 . .
C33 N37 C33 103.1(7) 10_554 .
C33 N37 Zn2 128.5(4) 10_554 .
C33 N37 Zn2 128.5(4) . .
C35 N38 C35 106.1(8) 2_645 .
C35 N38 Zn2 127.0(4) 2_645 .
C35 N38 Zn2 127.0(4) . .
C44 C39 C41 117.5(7) . .
C44 C39 C34 121.6(7) . .
C41 C39 C34 120.9(7) . .
C42 C40 C41 123.0(8) . .
C42 C40 H40 118.7 . .
C41 C40 H40 118.3 . .
C39 C41 C40 117.9(8) . .
C39 C41 H41 121.0 . .
C40 C41 H41 121.0 . .
C43 C42 C40 119.3(7) . .
C43 C42 C45 120.3(8) . .
C40 C42 C45 120.4(8) . .
C42 C43 C44 120.3(7) . .
C42 C43 H43 119.4 . .
C44 C43 H43 120.3 . .
C39 C44 C43 122.0(7) . .
C39 C44 H44 118.7 . .
C43 C44 H44 119.3 . .
O46 C45 O47B 122.7(11) . .
O46 C45 O47A 125.9(11) . .
O46 C45 C42 117.4(9) . .
O47B C45 C42 116.2(11) . .
O47A C45 C42 113.1(11) . .
C45 O46 Dy2 148.9(6) . .

loop_
_geom_bond_atom_site_label_1
_geom_bond_atom_site_label_2
_geom_bond_distance
_geom_bond_site_symmetry_2
Dy1 O47A 2.135(15) 4_654
Dy1 O47A 2.135(15) .
Dy1 O30 2.259(6) 2_655
Dy1 O30 2.259(6) 3_554
Dy1 O21 2.266(5) .
Dy1 O21 2.266(5) 4_654
Dy1 O47B 2.415(13) .
Dy1 O47B 2.415(13) 4_654
Dy2 O46 2.236(6) 6_545
Dy2 O46 2.237(5) .
Dy2 O31 2.260(6) 8_544
Dy2 O31 2.260(6) 3_554
Dy2 O22 2.342(5) 6_545
Dy2 O22 2.342(5) .
Dy2 O48 2.389(19) .
Zn1 N12 1.957(5) .
Zn1 N12 1.957(5) 10
Zn1 N13 1.968(7) .
Zn1 N11 1.975(7) .
Zn2 N38 1.998(8) 9_644
Zn2 N38 1.998(8) .
Zn2 N37 1.999(7) 9_644
Zn2 N37 1.999(7) .
C1 C1 1.336(11) 10
C1 C2 1.423(8) .
C1 H1 0.9292 .
C2 N11 1.383(7) .
C2 C3 1.396(8) .
C3 C4 1.363(8) .
C3 C14 1.513(8) .
C4 N12 1.403(8) .
C4 C5 1.455(8) .
C5 C6 1.341(9) .
C5 H5 0.9298 .
C6 C7 1.441(9) .
C6 H6 0.9297 .
C7 C8 1.380(9) .
C7 N12 1.382(7) .
C8 C9 1.398(10) .
C8 C23 1.535(9) .
C9 N13 1.380(8) .
C9 C10 1.426(9) .
C10 C10 1.268(14) 10
C10 H10 0.9292 .
N11 C2 1.383(7) 10
N13 C9 1.380(8) 10
C14 C15 1.364(10) .
C14 C19 1.402(9) .
C15 C16 1.386(9) .
C15 H15 0.9279 .
C16 C17 1.375(9) .
C16 H16 0.9279 .
C17 C18 1.362(10) .
C17 C20 1.488(9) .
C18 C19 1.393(8) .
C18 H18 0.9279 .
C19 H19 0.9281 .
C20 O21 1.258(9) .
C20 O22 1.283(8) .
C23 C24 1.370(10) .
C23 C28 1.376(11) .
C24 C25 1.409(10) .
C24 H24 0.9278 .
C25 C26 1.328(11) .
C25 H25 0.9289 .
C26 C27 1.429(12) .
C26 C29 1.541(11) .
C27 C28 1.380(11) .
C27 H27 0.9279 .
C28 H28 0.9290 .
C29 O31 1.249(11) .
C29 O30 1.267(11) .
O30 Dy1 2.259(6) 2_655
O31 Dy2 2.260(6) 3_554
C32 C32 1.327(14) 10_554
C32 C33 1.382(9) .
C32 H32 0.9500 .
C33 N37 1.354(8) .
C33 C34 1.438(9) .
C34 C35 1.352(9) .
C34 C39 1.493(9) .
C35 N38 1.399(8) .
C35 C36 1.426(10) .
C36 C36 1.318(15) 2_645
C36 H36 0.9299 .
N37 C33 1.354(7) 10_554
N38 C35 1.399(8) 2_645
C39 C44 1.372(10) .
C39 C41 1.397(11) .
C40 C42 1.349(11) .
C40 C41 1.406(11) .
C40 H40 0.9281 .
C41 H41 0.9281 .
C42 C43 1.319(10) .
C42 C45 1.521(12) .
C43 C44 1.405(10) .
C43 H43 0.9279 .
C44 H44 0.9279 .
C45 O46 1.234(12) .
C45 O47B 1.326(15) .
C45 O47A 1.363(16) .

loop_
_platon_squeeze_void_nr
_platon_squeeze_void_average_x
_platon_squeeze_void_average_y
_platon_squeeze_void_average_z
_platon_squeeze_void_volume
_platon_squeeze_void_count_electrons
1 0.191 -0.040 0.121 8411.2 1123.7
